data_7111026
loop_
_publ_author_name
'Lee, Ching K.'
'Huang, Hsin W.'
'Lin, Ivan J. B.'

_publ_section_title
;
 Simple amphiphilic liquid crystalline N-alkylimidazolium salts. A new
 solvent system providing a partially ordered environment
;
_journal_issue 19
_journal_name_full 'Chemical Communications'
_journal_page_first 1911
_journal_paper_doi 10.1039/b004462h
_journal_year 2000
_chemical_formula_sum 'C17 H33 N3 O3'
_chemical_formula_weight 327.46
_chemical_name_systematic
; 
 1-tetradecylimidazolium nitrate 
;
_space_group_IT_number 2
_symmetry_cell_setting triclinic
_symmetry_space_group_name_Hall '-P 1'
_symmetry_space_group_name_H-M 'P -1'
_atom_sites_solution_hydrogens geom
_atom_sites_solution_primary direct
_atom_sites_solution_secondary difmap
_audit_creation_method SHELXL-97
_cell_angle_alpha 99.606(17)
_cell_angle_beta 92.371(18)
_cell_angle_gamma 98.307(18)
_cell_formula_units_Z 8
_cell_length_a 8.962(3)
_cell_length_b 19.793(4)
_cell_length_c 22.363(7)
_cell_measurement_reflns_used 31
_cell_measurement_temperature 298(2)
_cell_measurement_theta_max 12.65
_cell_measurement_theta_min 5.09
_cell_volume 3861(2)
_computing_cell_refinement 'Bruker XSCANS'
_computing_data_collection 'Bruker XSCANS'
_computing_data_reduction 'Bruker SHELXTL'
_computing_molecular_graphics 'Bruker SHELXTL'
_computing_publication_material 'Bruker SHELXTL'
_computing_structure_refinement 'SHELXL-97 (Sheldrick, 1997)'
_computing_structure_solution 'SHELXS-97 (Sheldrick, 1990)'
_diffrn_ambient_temperature 298(2)
_diffrn_measured_fraction_theta_full 0.986
_diffrn_measured_fraction_theta_max 0.986
_diffrn_measurement_device_type 'Bruker P4'
_diffrn_measurement_method '\w scans'
_diffrn_radiation_monochromator graphite
_diffrn_radiation_source 'fine-focus sealed tube'
_diffrn_radiation_type MoK\a
_diffrn_radiation_wavelength 0.71073
_diffrn_reflns_av_R_equivalents 0.0180
_diffrn_reflns_av_sigmaI/netI 0.0335
_diffrn_reflns_limit_h_max 10
_diffrn_reflns_limit_h_min -1
_diffrn_reflns_limit_k_max 23
_diffrn_reflns_limit_k_min -23
_diffrn_reflns_limit_l_max 26
_diffrn_reflns_limit_l_min -26
_diffrn_reflns_number 16247
_diffrn_reflns_theta_full 25.00
_diffrn_reflns_theta_max 25.00
_diffrn_reflns_theta_min 1.52
_diffrn_standards_decay_% 3.94
_diffrn_standards_interval_count 97
_diffrn_standards_number 3
_exptl_absorpt_coefficient_mu 0.077
_exptl_absorpt_correction_type none
_exptl_crystal_colour colorless
_exptl_crystal_density_diffrn 1.127
_exptl_crystal_density_method 'not measured'
_exptl_crystal_description column
_exptl_crystal_F_000 1440
_exptl_crystal_size_max 0.5
_exptl_crystal_size_mid 0.5
_exptl_crystal_size_min 0.5
_refine_diff_density_max 0.237
_refine_diff_density_min -0.308
_refine_diff_density_rms 0.079
_refine_ls_extinction_coef 0.0098(6)
_refine_ls_extinction_expression Fc^*^=kFc[1+0.001xFc^2^\l^3^/sin(2\q)]^-1/4^
_refine_ls_extinction_method SHELXL
_refine_ls_goodness_of_fit_ref 1.007
_refine_ls_hydrogen_treatment mixed
_refine_ls_matrix_type full
_refine_ls_number_parameters 1358
_refine_ls_number_reflns 13442
_refine_ls_number_restraints 0
_refine_ls_restrained_S_all 1.007
_refine_ls_R_factor_all 0.0897
_refine_ls_R_factor_gt 0.0505
_refine_ls_shift/su_max 0.063
_refine_ls_shift/su_mean 0.004
_refine_ls_structure_factor_coef Fsqd
_refine_ls_weighting_details 'calc w=1/[\s^2^(Fo^2^)+(0.0667P)^2^+0.5227P] where P=(Fo^2^+2Fc^2^)/3'
_refine_ls_weighting_scheme calc
_refine_ls_wR_factor_gt 0.1176
_refine_ls_wR_factor_ref 0.1390
_reflns_number_gt 8406
_reflns_number_total 13442
_reflns_threshold_expression >2sigma(I)
_cod_data_source_file b004462hsup1.cif
_cod_data_source_block 1
_cod_depositor_comments
;
The following automatic conversions were performed:

'_symmetry_cell_setting' value 'Triclinic' changed to 'triclinic'
according to /home/saulius/struct/CIF-dictionaries/cif_core.dic
dictionary named 'cif_core.dic' version 2.4.2 from 2011-04-26.

Automatic conversion script
Id: cif_fix_values 1891 2012-01-12 08:04:46Z andrius 
;
_cod_original_cell_volume 3862(2)
_cod_original_sg_symbol_H-M P-1
_cod_database_code 7111026

loop_
_symmetry_equiv_pos_as_xyz
'x, y, z'
'-x, -y, -z'

loop_
_atom_site_label
_atom_site_type_symbol
_atom_site_fract_x
_atom_site_fract_y
_atom_site_fract_z
_atom_site_U_iso_or_equiv
_atom_site_adp_type
_atom_site_occupancy
_atom_site_symmetry_multiplicity
_atom_site_calc_flag
N1 N 0.51436(16) 0.52850(8) 0.42127(6) 0.0460(4) Uani 1 1 d
N2 N 0.74156(19) 0.52270(8) 0.45125(7) 0.0498(4) Uani 1 1 d
N3 N -1.24450(18) 0.74298(8) -0.22241(7) 0.0488(4) Uani 1 1 d
N4 N -1.01882(16) 0.73343(7) -0.19219(6) 0.0440(4) Uani 1 1 d
N5 N 0.02489(17) 0.80321(8) 0.65524(6) 0.0463(4) Uani 1 1 d
N6 N 0.25010(19) 0.79700(9) 0.68758(8) 0.0537(4) Uani 1 1 d
N7 N -0.73269(18) 0.97138(8) 0.04303(7) 0.0474(4) Uani 1 1 d
N8 N -0.52406(16) 0.93522(7) 0.06169(6) 0.0430(4) Uani 1 1 d
N9 N -0.01574(18) 0.41895(8) 0.39229(7) 0.0526(4) Uani 1 1 d
N10 N -1.49185(17) 0.83919(8) -0.15606(7) 0.0503(4) Uani 1 1 d
N11 N 0.49079(18) 0.69444(8) 0.61979(7) 0.0512(4) Uani 1 1 d
N12 N -1.01143(19) 0.95109(8) -0.12377(7) 0.0538(4) Uani 1 1 d
O1 O -0.11754(19) 0.41769(10) 0.35391(7) 0.0959(6) Uani 1 1 d
O2 O 0.00366(16) 0.46547(7) 0.43850(6) 0.0710(4) Uani 1 1 d
O3 O 0.07101(17) 0.37607(8) 0.38584(7) 0.0775(5) Uani 1 1 d
O4 O -1.39950(19) 0.82957(10) -0.11748(7) 0.0899(6) Uani 1 1 d
O5 O -1.57613(17) 0.88294(8) -0.14425(6) 0.0691(4) Uani 1 1 d
O6 O -1.50298(16) 0.80264(8) -0.20803(6) 0.0706(4) Uani 1 1 d
O7 O 0.3927(2) 0.69788(11) 0.58131(7) 0.0993(6) Uani 1 1 d
O8 O 0.57715(17) 0.65144(8) 0.61041(7) 0.0742(4) Uani 1 1 d
O9 O 0.50671(16) 0.73598(8) 0.66902(6) 0.0724(4) Uani 1 1 d
O10 O -1.1172(2) 0.95745(12) -0.15650(8) 0.1180(8) Uani 1 1 d
O11 O -0.91448(18) 0.91658(8) -0.14249(7) 0.0808(5) Uani 1 1 d
O12 O -0.99881(17) 0.98228(8) -0.07001(6) 0.0726(4) Uani 1 1 d
C1 C 0.6319(2) 0.49628(10) 0.40973(9) 0.0497(5) Uani 1 1 d
C2 C 0.5525(2) 0.57760(10) 0.47300(8) 0.0500(5) Uani 1 1 d
C3 C 0.6937(2) 0.57367(10) 0.49132(9) 0.0511(5) Uani 1 1 d
C4 C 0.3673(2) 0.51162(13) 0.38620(10) 0.0564(5) Uani 1 1 d
C5 C 0.3603(3) 0.54772(12) 0.33258(10) 0.0574(5) Uani 1 1 d
C6 C 0.2140(3) 0.52276(12) 0.29399(10) 0.0585(5) Uani 1 1 d
C7 C 0.2004(3) 0.55672(13) 0.23876(10) 0.0614(6) Uani 1 1 d
C8 C 0.0588(3) 0.52899(12) 0.19776(10) 0.0597(5) Uani 1 1 d
C9 C 0.0457(3) 0.56442(12) 0.14337(10) 0.0609(6) Uani 1 1 d
C10 C -0.0930(3) 0.53716(12) 0.10113(10) 0.0587(5) Uani 1 1 d
C11 C -0.1046(3) 0.57419(12) 0.04740(10) 0.0598(5) Uani 1 1 d
C12 C -0.2441(3) 0.54778(12) 0.00494(10) 0.0601(6) Uani 1 1 d
C13 C -0.2578(3) 0.58515(12) -0.04845(10) 0.0602(6) Uani 1 1 d
C14 C -0.3983(3) 0.55850(13) -0.08975(10) 0.0625(6) Uani 1 1 d
C15 C -0.4187(3) 0.59568(13) -0.14254(10) 0.0621(6) Uani 1 1 d
C16 C -0.5639(3) 0.56818(14) -0.18149(12) 0.0727(7) Uani 1 1 d
C17 C -0.5879(4) 0.60483(18) -0.23378(13) 0.0870(8) Uani 1 1 d
C18 C -1.0558(2) 0.68824(10) -0.24620(8) 0.0487(5) Uani 1 1 d
C19 C -1.1361(2) 0.76547(10) -0.17939(8) 0.0485(5) Uani 1 1 d
C20 C -1.1957(2) 0.69434(10) -0.26494(9) 0.0499(5) Uani 1 1 d
C21 C -0.8751(2) 0.74556(12) -0.15542(9) 0.0522(5) Uani 1 1 d
C22 C -0.8715(2) 0.69933(11) -0.10849(10) 0.0531(5) Uani 1 1 d
C23 C -0.7292(3) 0.71995(11) -0.06704(10) 0.0545(5) Uani 1 1 d
C24 C -0.7194(3) 0.67901(12) -0.01590(10) 0.0580(5) Uani 1 1 d
C25 C -0.5809(3) 0.70481(12) 0.02723(10) 0.0575(5) Uani 1 1 d
C26 C -0.5691(3) 0.66666(12) 0.08010(10) 0.0599(5) Uani 1 1 d
C27 C -0.4294(3) 0.69412(12) 0.12251(10) 0.0582(5) Uani 1 1 d
C28 C -0.4143(3) 0.65916(12) 0.17724(10) 0.0597(5) Uani 1 1 d
C29 C -0.2726(3) 0.68789(13) 0.21746(10) 0.0612(6) Uani 1 1 d
C30 C -0.2526(3) 0.65570(13) 0.27342(10) 0.0611(6) Uani 1 1 d
C31 C -0.1080(3) 0.68639(13) 0.31167(11) 0.0638(6) Uani 1 1 d
C32 C -0.0813(3) 0.65691(13) 0.36827(10) 0.0639(6) Uani 1 1 d
C33 C 0.0665(3) 0.68883(16) 0.40417(13) 0.0784(7) Uani 1 1 d
C34 C 0.0952(4) 0.6611(2) 0.46142(15) 0.0964(9) Uani 1 1 d
C35 C 0.1453(2) 0.77302(10) 0.64392(9) 0.0520(5) Uani 1 1 d
C36 C 0.0567(2) 0.84832(10) 0.70950(9) 0.0507(5) Uani 1 1 d
C37 C 0.1971(2) 0.84421(11) 0.72925(9) 0.0558(5) Uani 1 1 d
C38 C -0.1196(2) 0.78713(13) 0.61819(10) 0.0575(5) Uani 1 1 d
C39 C -0.1163(3) 0.81744(12) 0.56076(9) 0.0549(5) Uani 1 1 d
C40 C -0.2607(3) 0.79007(12) 0.52124(10) 0.0578(5) Uani 1 1 d
C41 C -0.2723(3) 0.81891(12) 0.46303(10) 0.0600(5) Uani 1 1 d
C42 C -0.4146(3) 0.78798(12) 0.42342(10) 0.0602(5) Uani 1 1 d
C43 C -0.4326(3) 0.81798(13) 0.36603(10) 0.0600(5) Uani 1 1 d
C44 C -0.5761(3) 0.78703(13) 0.32699(10) 0.0605(6) Uani 1 1 d
C45 C -0.5977(3) 0.81782(12) 0.27038(10) 0.0574(5) Uani 1 1 d
C46 C -0.7423(3) 0.78718(12) 0.23215(10) 0.0580(5) Uani 1 1 d
C47 C -0.7666(3) 0.81962(12) 0.17659(9) 0.0541(5) Uani 1 1 d
C48 C -0.9104(3) 0.78870(12) 0.13808(9) 0.0559(5) Uani 1 1 d
C49 C -0.9365(2) 0.82320(11) 0.08395(9) 0.0514(5) Uani 1 1 d
C50 C -1.0800(3) 0.79291(12) 0.04520(10) 0.0611(6) Uani 1 1 d
C51 C -1.1049(4) 0.82956(17) -0.00754(11) 0.0752(7) Uani 1 1 d
C52 C -0.5654(2) 0.91360(9) 0.00074(8) 0.0466(5) Uani 1 1 d
C53 C -0.6288(2) 0.97034(9) 0.08594(9) 0.0457(4) Uani 1 1 d
C54 C -0.6954(2) 0.93550(10) -0.01075(9) 0.0494(5) Uani 1 1 d
C55 C -0.3868(2) 0.91964(13) 0.09145(9) 0.0569(5) Uani 1 1 d
C56 C -0.3693(2) 0.94327(12) 0.15886(9) 0.0521(5) Uani 1 1 d
C57 C -0.2342(3) 0.91769(12) 0.18614(9) 0.0536(5) Uani 1 1 d
C58 C -0.1993(3) 0.94517(12) 0.25299(10) 0.0581(5) Uani 1 1 d
C59 C -0.0686(3) 0.91810(13) 0.28056(10) 0.0589(5) Uani 1 1 d
C60 C -0.0301(3) 0.94720(13) 0.34725(10) 0.0631(6) Uani 1 1 d
C61 C 0.0953(3) 0.91700(13) 0.37597(10) 0.0629(6) Uani 1 1 d
C62 C 0.1343(3) 0.94631(14) 0.44260(10) 0.0652(6) Uani 1 1 d
C63 C 0.2595(3) 0.91659(14) 0.47140(10) 0.0651(6) Uani 1 1 d
C64 C 0.3001(3) 0.94710(14) 0.53759(10) 0.0640(6) Uani 1 1 d
C65 C 0.4279(3) 0.91921(13) 0.56656(10) 0.0634(6) Uani 1 1 d
C66 C 0.4699(3) 0.95124(13) 0.63225(10) 0.0604(6) Uani 1 1 d
C67 C 0.5986(3) 0.92437(14) 0.66136(10) 0.0669(6) Uani 1 1 d
C68 C 0.6357(4) 0.95598(19) 0.72743(12) 0.0868(8) Uani 1 1 d
H49A H -0.850(2) 0.8215(10) 0.0586(9) 0.061(6) Uiso 1 1 d
H19 H -1.143(2) 0.7975(10) -0.1470(9) 0.055(5) Uiso 1 1 d
H6A H 0.209(2) 0.4739(11) 0.2795(9) 0.067(6) Uiso 1 1 d
H1 H 0.636(2) 0.4614(10) 0.3785(9) 0.066(6) Uiso 1 1 d
H32A H -0.084(2) 0.6076(12) 0.3578(10) 0.075(7) Uiso 1 1 d
H52 H -0.506(2) 0.8893(10) -0.0230(9) 0.058(6) Uiso 1 1 d
H18 H -0.990(2) 0.6638(10) -0.2620(8) 0.054(6) Uiso 1 1 d
H23B H -0.641(3) 0.7179(10) -0.0895(9) 0.071(7) Uiso 1 1 d
H21B H -0.861(2) 0.7930(11) -0.1359(9) 0.066(6) Uiso 1 1 d
H4B H 0.354(3) 0.4642(12) 0.3713(10) 0.083(8) Uiso 1 1 d
H23A H -0.724(2) 0.7684(11) -0.0478(9) 0.064(6) Uiso 1 1 d
H47A H -0.678(2) 0.8154(10) 0.1527(9) 0.066(6) Uiso 1 1 d
H21A H -0.796(2) 0.7376(10) -0.1826(9) 0.069(6) Uiso 1 1 d
H8B H 0.060(2) 0.4770(12) 0.1832(9) 0.073(6) Uiso 1 1 d
H46A H -0.741(2) 0.7388(12) 0.2204(9) 0.074(7) Uiso 1 1 d
H57B H -0.147(3) 0.9304(11) 0.1659(9) 0.071(7) Uiso 1 1 d
H45B H -0.510(2) 0.8121(10) 0.2456(9) 0.069(6) Uiso 1 1 d
H15B H -0.329(3) 0.5933(11) -0.1668(10) 0.076(7) Uiso 1 1 d
H40B H -0.267(2) 0.7409(12) 0.5109(9) 0.071(7) Uiso 1 1 d
H6B H 0.128(3) 0.5292(11) 0.3193(10) 0.074(7) Uiso 1 1 d
H48A H -0.906(2) 0.7406(12) 0.1245(9) 0.074(7) Uiso 1 1 d
H15B H -0.251(2) 0.6078(12) 0.2625(9) 0.071(7) Uiso 1 1 d
H4A H 0.291(3) 0.5236(11) 0.4138(10) 0.076(7) Uiso 1 1 d
H38B H -0.143(2) 0.7375(12) 0.6070(10) 0.081(7) Uiso 1 1 d
H57A H -0.254(2) 0.8682(12) 0.1794(9) 0.071(7) Uiso 1 1 d
H28B H -0.415(2) 0.6121(12) 0.1640(9) 0.071(7) Uiso 1 1 d
H2 H 0.481(2) 0.6015(10) 0.4885(9) 0.063(6) Uiso 1 1 d
H38A H -0.200(3) 0.8038(11) 0.6450(10) 0.081(7) Uiso 1 1 d
H55B H -0.299(3) 0.9426(11) 0.0730(10) 0.080(7) Uiso 1 1 d
H13B H -0.255(2) 0.6345(11) -0.0329(9) 0.069(6) Uiso 1 1 d
H44B H -0.576(2) 0.7384(11) 0.3165(9) 0.068(6) Uiso 1 1 d
H8A H -0.027(2) 0.5327(10) 0.2219(9) 0.064(6) Uiso 1 1 d
H42B H -0.417(2) 0.7375(12) 0.4132(9) 0.072(7) Uiso 1 1 d
H25B H -0.493(2) 0.7039(10) 0.0054(9) 0.069(7) Uiso 1 1 d
H47A H -0.769(2) 0.8688(12) 0.1895(9) 0.075(7) Uiso 1 1 d
H25A H -0.584(2) 0.7542(12) 0.0433(10) 0.081(7) Uiso 1 1 d
H51B H -1.023(3) 0.8289(12) -0.0354(12) 0.096(9) Uiso 1 1 d
H10B H -0.094(2) 0.4879(12) 0.0862(10) 0.077(7) Uiso 1 1 d
H15A H -0.412(2) 0.6458(12) -0.1270(10) 0.081(7) Uiso 1 1 d
H43B H -0.344(2) 0.8110(10) 0.3413(9) 0.070(6) Uiso 1 1 d
H45A H -0.599(2) 0.8675(12) 0.2823(10) 0.080(7) Uiso 1 1 d
H13A H -0.164(3) 0.5842(11) -0.0718(10) 0.076(7) Uiso 1 1 d
H49B H -0.941(2) 0.8729(11) 0.0988(9) 0.072(6) Uiso 1 1 d
H37 H 0.253(2) 0.8643(10) 0.7634(9) 0.065(6) Uiso 1 1 d
H50A H -1.074(2) 0.7430(12) 0.0291(10) 0.082(7) Uiso 1 1 d
H59B H 0.023(3) 0.9277(12) 0.2598(10) 0.084(8) Uiso 1 1 d
H36 H -0.015(2) 0.8718(10) 0.7246(9) 0.061(6) Uiso 1 1 d
H26A H -0.568(2) 0.6177(12) 0.0654(10) 0.082(7) Uiso 1 1 d
H66A H 0.491(2) 1.0017(12) 0.6360(10) 0.081(7) Uiso 1 1 d
H40A H -0.350(3) 0.7985(11) 0.5440(10) 0.074(7) Uiso 1 1 d
H24A H -0.721(2) 0.6318(11) -0.0327(9) 0.071(7) Uiso 1 1 d
H3N H -1.337(3) 0.7589(12) -0.2228(10) 0.087(8) Uiso 1 1 d
H11B H -0.110(2) 0.6217(12) 0.0634(10) 0.073(7) Uiso 1 1 d
H32A H -0.171(2) 0.6624(11) 0.3953(10) 0.075(7) Uiso 1 1 d
H41A H -0.182(2) 0.8116(11) 0.4397(10) 0.073(7) Uiso 1 1 d
H27A H -0.339(3) 0.6903(11) 0.1005(10) 0.075(7) Uiso 1 1 d
H53 H -0.628(2) 0.9911(9) 0.1259(9) 0.055(5) Uiso 1 1 d
H30A H -0.343(3) 0.6627(11) 0.2998(10) 0.077(7) Uiso 1 1 d
H51A H -1.115(3) 0.8795(16) 0.0077(13) 0.131(12) Uiso 1 1 d
H12A H -0.244(3) 0.4985(13) -0.0108(10) 0.081(7) Uiso 1 1 d
H2N H 0.830(2) 0.5072(10) 0.4537(9) 0.066(6) Uiso 1 1 d
H42A H -0.506(3) 0.7927(11) 0.4476(10) 0.074(7) Uiso 1 1 d
H7N H -0.818(2) 0.9874(10) 0.0509(9) 0.063(6) Uiso 1 1 d
H27A H -0.433(2) 0.7440(12) 0.1363(9) 0.074(7) Uiso 1 1 d
H6N H 0.340(3) 0.7813(12) 0.6894(10) 0.083(7) Uiso 1 1 d
H55A H -0.398(3) 0.8680(14) 0.0871(11) 0.105(9) Uiso 1 1 d
H65A H 0.398(3) 0.8675(13) 0.5631(10) 0.092(8) Uiso 1 1 d
H35 H 0.151(2) 0.7384(10) 0.6099(9) 0.064(6) Uiso 1 1 d
H62A H 0.165(3) 0.9959(13) 0.4465(10) 0.084(8) Uiso 1 1 d
H39B H -0.103(2) 0.8680(12) 0.5699(10) 0.083(7) Uiso 1 1 d
H59A H -0.093(3) 0.8675(14) 0.2752(11) 0.097(8) Uiso 1 1 d
H56A H -0.356(3) 0.9942(13) 0.1651(10) 0.091(8) Uiso 1 1 d
H61A H 0.064(3) 0.8671(14) 0.3708(11) 0.094(8) Uiso 1 1 d
H28A H -0.506(3) 0.6646(11) 0.2028(10) 0.080(7) Uiso 1 1 d
H63B H 0.228(3) 0.8666(14) 0.4691(11) 0.098(9) Uiso 1 1 d
H67A H 0.579(3) 0.8719(13) 0.6568(10) 0.093(8) Uiso 1 1 d
H11A H -0.015(3) 0.5711(11) 0.0240(10) 0.077(7) Uiso 1 1 d
H10A H -0.184(3) 0.5423(12) 0.1232(11) 0.089(8) Uiso 1 1 d
H41A H -0.269(3) 0.8702(13) 0.4725(10) 0.086(7) Uiso 1 1 d
H39A H -0.027(2) 0.8081(10) 0.5394(9) 0.065(6) Uiso 1 1 d
H58A H -0.180(3) 0.9962(13) 0.2560(10) 0.089(8) Uiso 1 1 d
H43A H -0.434(3) 0.8676(13) 0.3772(11) 0.092(8) Uiso 1 1 d
H22A H -0.880(2) 0.6517(11) -0.1282(9) 0.074(7) Uiso 1 1 d
H9B H 0.045(2) 0.6136(13) 0.1586(10) 0.080(7) Uiso 1 1 d
H63A H 0.351(3) 0.9225(12) 0.4500(11) 0.094(9) Uiso 1 1 d
H3 H 0.753(2) 0.5963(10) 0.5243(9) 0.066(6) Uiso 1 1 d
H64A H 0.328(3) 0.9962(15) 0.5414(12) 0.105(9) Uiso 1 1 d
H20 H -1.258(2) 0.6757(10) -0.3003(9) 0.061(6) Uiso 1 1 d
H60A H -0.002(3) 0.9985(14) 0.3519(11) 0.092(8) Uiso 1 1 d
H31A H -0.023(3) 0.6825(11) 0.2862(10) 0.081(7) Uiso 1 1 d
H5A H 0.368(2) 0.5958(12) 0.3450(10) 0.075(7) Uiso 1 1 d
H31A H -0.104(3) 0.7378(13) 0.3235(10) 0.088(8) Uiso 1 1 d
H33A H 0.064(3) 0.7383(14) 0.4181(12) 0.104(9) Uiso 1 1 d
H9B H 0.141(3) 0.5602(11) 0.1196(10) 0.074(7) Uiso 1 1 d
H54 H -0.760(2) 0.9319(10) -0.0471(9) 0.064(6) Uiso 1 1 d
H7A H 0.203(3) 0.6062(13) 0.2530(10) 0.088(8) Uiso 1 1 d
H61B H 0.187(2) 0.9240(10) 0.3556(9) 0.067(7) Uiso 1 1 d
H29B H -0.183(3) 0.6834(12) 0.1930(11) 0.091(8) Uiso 1 1 d
H12B H -0.337(3) 0.5499(11) 0.0291(10) 0.077(7) Uiso 1 1 d
H66B H 0.376(3) 0.9445(12) 0.6550(11) 0.091(8) Uiso 1 1 d
H60B H -0.128(3) 0.9388(11) 0.3709(10) 0.080(7) Uiso 1 1 d
H44B H -0.666(3) 0.7914(11) 0.3517(10) 0.078(7) Uiso 1 1 d
H29A H -0.268(3) 0.7370(13) 0.2310(10) 0.084(8) Uiso 1 1 d
H62B H 0.041(3) 0.9386(12) 0.4642(10) 0.083(8) Uiso 1 1 d
H65B H 0.519(3) 0.9282(12) 0.5441(11) 0.094(8) Uiso 1 1 d
H14B H -0.397(3) 0.5086(13) -0.1062(10) 0.088(8) Uiso 1 1 d
H46B H -0.829(3) 0.7927(11) 0.2582(10) 0.074(7) Uiso 1 1 d
H58B H -0.290(3) 0.9348(11) 0.2746(10) 0.079(7) Uiso 1 1 d
H64B H 0.206(3) 0.9394(11) 0.5609(10) 0.080(7) Uiso 1 1 d
H48B H -0.998(3) 0.7917(11) 0.1650(10) 0.075(7) Uiso 1 1 d
H56B H -0.464(2) 0.9255(10) 0.1772(9) 0.073(7) Uiso 1 1 d
H7B H 0.289(3) 0.5516(12) 0.2151(10) 0.085(8) Uiso 1 1 d
H22B H -0.965(2) 0.7026(10) -0.0851(9) 0.067(6) Uiso 1 1 d
H5B H 0.450(3) 0.5405(11) 0.3082(10) 0.076(7) Uiso 1 1 d
H51C H -1.193(3) 0.8083(13) -0.0283(11) 0.093(9) Uiso 1 1 d
H24B H -0.810(3) 0.6800(11) 0.0077(9) 0.072(7) Uiso 1 1 d
H26B H -0.665(3) 0.6693(12) 0.1044(10) 0.088(8) Uiso 1 1 d
H14A H -0.485(3) 0.5604(11) -0.0653(10) 0.080(7) Uiso 1 1 d
H16B H -0.564(3) 0.5173(14) -0.1991(11) 0.102(9) Uiso 1 1 d
H50B H -1.168(3) 0.7945(11) 0.0719(10) 0.078(7) Uiso 1 1 d
H67B H 0.691(3) 0.9356(13) 0.6390(11) 0.098(9) Uiso 1 1 d
H17C H -0.682(3) 0.5896(15) -0.2544(13) 0.116(10) Uiso 1 1 d
H16A H -0.650(3) 0.5730(13) -0.1551(12) 0.106(9) Uiso 1 1 d
H68C H 0.721(3) 0.9383(13) 0.7440(12) 0.106(9) Uiso 1 1 d
H33B H 0.149(3) 0.6830(14) 0.3762(13) 0.116(10) Uiso 1 1 d
H17A H -0.596(4) 0.6570(18) -0.2152(15) 0.155(14) Uiso 1 1 d
H34A H 0.105(4) 0.6074(19) 0.4484(15) 0.160(14) Uiso 1 1 d
H17B H -0.500(3) 0.5935(15) -0.2638(14) 0.128(11) Uiso 1 1 d
H68A H 0.658(4) 1.0061(19) 0.7323(15) 0.153(14) Uiso 1 1 d
H34B H 0.007(4) 0.6715(18) 0.4933(16) 0.167(15) Uiso 1 1 d
H68B H 0.543(4) 0.9431(17) 0.7536(15) 0.150(13) Uiso 1 1 d
H34C H 0.189(3) 0.6805(15) 0.4803(13) 0.117(10) Uiso 1 1 d

loop_
_atom_site_aniso_label
_atom_site_aniso_U_11
_atom_site_aniso_U_22
_atom_site_aniso_U_33
_atom_site_aniso_U_23
_atom_site_aniso_U_13
_atom_site_aniso_U_12
N1 0.0426(9) 0.0536(9) 0.0423(8) 0.0070(7) -0.0014(7) 0.0117(7)
N2 0.0428(10) 0.0547(10) 0.0532(10) 0.0080(8) -0.0004(8) 0.0139(8)
N3 0.0443(10) 0.0530(9) 0.0488(9) 0.0054(7) 0.0006(8) 0.0115(8)
N4 0.0438(9) 0.0466(8) 0.0410(8) 0.0049(7) 0.0009(7) 0.0093(7)
N5 0.0453(9) 0.0521(9) 0.0430(8) 0.0104(7) -0.0015(7) 0.0115(7)
N6 0.0438(10) 0.0585(10) 0.0605(11) 0.0127(8) -0.0039(8) 0.0131(8)
N7 0.0422(9) 0.0489(9) 0.0531(10) 0.0100(7) 0.0021(8) 0.0128(8)
N8 0.0421(8) 0.0473(8) 0.0401(8) 0.0073(7) 0.0011(7) 0.0093(7)
N9 0.0446(10) 0.0612(10) 0.0477(9) -0.0061(8) 0.0001(8) 0.0127(8)
N10 0.0440(9) 0.0582(10) 0.0455(9) -0.0020(8) 0.0003(8) 0.0111(8)
N11 0.0450(9) 0.0576(10) 0.0479(9) -0.0024(8) -0.0016(8) 0.0120(8)
N12 0.0510(10) 0.0560(10) 0.0516(10) 0.0025(8) -0.0038(8) 0.0098(8)
O1 0.0762(11) 0.1386(16) 0.0653(10) -0.0265(10) -0.0227(9) 0.0510(11)
O2 0.0624(9) 0.0749(10) 0.0653(9) -0.0266(8) -0.0101(7) 0.0253(8)
O3 0.0752(10) 0.0733(10) 0.0778(10) -0.0220(8) -0.0105(8) 0.0364(9)
O4 0.0784(11) 0.1438(16) 0.0515(9) -0.0040(9) -0.0102(8) 0.0587(11)
O5 0.0713(10) 0.0717(9) 0.0613(9) -0.0140(7) -0.0033(7) 0.0327(8)
O6 0.0681(10) 0.0837(10) 0.0527(8) -0.0228(7) -0.0108(7) 0.0314(8)
O7 0.0783(12) 0.1552(17) 0.0623(10) -0.0137(10) -0.0188(9) 0.0553(12)
O8 0.0718(10) 0.0701(10) 0.0754(10) -0.0187(8) -0.0070(8) 0.0328(8)
O9 0.0680(10) 0.0807(10) 0.0611(9) -0.0232(8) -0.0099(7) 0.0321(8)
O10 0.0824(13) 0.192(2) 0.0735(11) -0.0169(12) -0.0307(10) 0.0585(14)
O11 0.0785(11) 0.0859(11) 0.0764(10) -0.0125(8) 0.0084(9) 0.0372(9)
O12 0.0689(10) 0.0967(11) 0.0514(8) -0.0084(8) -0.0061(7) 0.0376(8)
C1 0.0478(12) 0.0528(12) 0.0468(11) 0.0004(9) 0.0025(9) 0.0120(10)
C2 0.0533(13) 0.0514(11) 0.0454(11) 0.0031(9) 0.0033(9) 0.0152(10)
C3 0.0544(13) 0.0526(12) 0.0436(11) 0.0024(9) -0.0039(10) 0.0077(10)
C4 0.0462(12) 0.0675(15) 0.0552(12) 0.0132(11) -0.0061(10) 0.0073(11)
C5 0.0558(14) 0.0591(14) 0.0569(13) 0.0138(11) -0.0069(11) 0.0061(11)
C6 0.0581(14) 0.0599(14) 0.0573(13) 0.0160(11) -0.0076(11) 0.0050(11)
C7 0.0618(15) 0.0630(15) 0.0588(13) 0.0181(11) -0.0101(11) 0.0032(11)
C8 0.0609(14) 0.0618(14) 0.0560(13) 0.0159(11) -0.0062(11) 0.0040(11)
C9 0.0616(15) 0.0618(14) 0.0595(13) 0.0183(11) -0.0075(11) 0.0049(11)
C10 0.0623(15) 0.0588(14) 0.0542(12) 0.0161(10) -0.0067(11) 0.0025(11)
C11 0.0631(15) 0.0584(14) 0.0572(13) 0.0156(11) -0.0064(11) 0.0041(11)
C12 0.0633(15) 0.0612(14) 0.0552(13) 0.0175(11) -0.0063(11) 0.0020(11)
C13 0.0657(15) 0.0564(14) 0.0585(13) 0.0161(11) -0.0053(11) 0.0049(11)
C14 0.0661(15) 0.0631(15) 0.0569(13) 0.0153(11) -0.0068(12) 0.0028(12)
C15 0.0650(15) 0.0652(15) 0.0574(13) 0.0170(11) -0.0036(12) 0.0092(12)
C16 0.0754(17) 0.0773(17) 0.0642(15) 0.0192(13) -0.0117(13) 0.0041(14)
C17 0.086(2) 0.103(2) 0.0730(17) 0.0256(16) -0.0169(16) 0.0146(18)
C18 0.0537(13) 0.0474(11) 0.0454(11) 0.0032(9) 0.0040(9) 0.0143(10)
C19 0.0510(12) 0.0517(11) 0.0410(10) -0.0007(9) 0.0037(9) 0.0119(9)
C20 0.0521(12) 0.0520(11) 0.0430(11) 0.0029(9) -0.0042(9) 0.0070(9)
C21 0.0458(12) 0.0588(13) 0.0514(12) 0.0112(10) -0.0040(10) 0.0062(10)
C22 0.0520(13) 0.0489(12) 0.0568(12) 0.0081(10) -0.0056(10) 0.0070(10)
C23 0.0543(13) 0.0540(13) 0.0539(12) 0.0106(10) -0.0048(10) 0.0051(10)
C24 0.0598(14) 0.0542(13) 0.0579(13) 0.0115(10) -0.0087(11) 0.0032(11)
C25 0.0564(14) 0.0596(14) 0.0549(12) 0.0132(10) -0.0062(11) 0.0025(11)
C26 0.0620(14) 0.0570(14) 0.0599(13) 0.0173(11) -0.0081(11) 0.0018(11)
C27 0.0584(14) 0.0583(14) 0.0567(13) 0.0159(10) -0.0045(11) 0.0003(11)
C28 0.0624(14) 0.0579(14) 0.0589(13) 0.0175(11) -0.0032(11) 0.0032(11)
C29 0.0624(15) 0.0636(15) 0.0559(13) 0.0157(11) -0.0064(11) 0.0009(11)
C30 0.0619(14) 0.0622(15) 0.0604(13) 0.0197(11) -0.0030(11) 0.0051(11)
C31 0.0636(15) 0.0683(15) 0.0597(13) 0.0198(11) -0.0038(12) 0.0032(12)
C32 0.0642(15) 0.0703(16) 0.0591(13) 0.0171(11) -0.0001(12) 0.0106(12)
C33 0.0745(18) 0.087(2) 0.0718(17) 0.0199(14) -0.0114(14) 0.0039(15)
C34 0.093(2) 0.112(3) 0.082(2) 0.0218(18) -0.0285(18) 0.010(2)
C35 0.0501(12) 0.0548(12) 0.0513(12) 0.0034(10) 0.0026(10) 0.0151(10)
C36 0.0562(13) 0.0488(11) 0.0485(11) 0.0061(9) 0.0051(10) 0.0152(10)
C37 0.0619(14) 0.0553(12) 0.0469(12) 0.0071(10) -0.0093(11) 0.0039(10)
C38 0.0494(13) 0.0685(15) 0.0546(12) 0.0150(11) -0.0108(10) 0.0080(11)
C39 0.0572(14) 0.0576(13) 0.0501(12) 0.0120(10) -0.0053(10) 0.0093(11)
C40 0.0618(14) 0.0585(14) 0.0520(12) 0.0113(10) -0.0116(11) 0.0085(11)
C41 0.0626(14) 0.0655(15) 0.0519(12) 0.0122(10) -0.0049(11) 0.0105(11)
C42 0.0631(15) 0.0659(15) 0.0516(12) 0.0132(11) -0.0080(11) 0.0100(12)
C43 0.0644(15) 0.0657(15) 0.0504(12) 0.0119(10) -0.0050(11) 0.0117(12)
C44 0.0655(15) 0.0640(15) 0.0516(12) 0.0126(11) -0.0059(11) 0.0078(12)
C45 0.0592(14) 0.0642(14) 0.0494(12) 0.0136(10) -0.0037(10) 0.0086(11)
C46 0.0611(14) 0.0600(14) 0.0520(12) 0.0146(10) -0.0056(11) 0.0038(11)
C47 0.0564(13) 0.0565(13) 0.0490(11) 0.0126(10) -0.0029(10) 0.0050(10)
C48 0.0613(14) 0.0555(13) 0.0503(12) 0.0148(10) -0.0043(11) 0.0031(11)
C49 0.0523(12) 0.0533(12) 0.0477(11) 0.0101(9) 0.0002(10) 0.0042(10)
C50 0.0598(14) 0.0638(14) 0.0577(13) 0.0107(11) -0.0067(11) 0.0057(11)
C51 0.0738(18) 0.101(2) 0.0526(14) 0.0173(14) -0.0087(14) 0.0204(16)
C52 0.0510(12) 0.0463(11) 0.0416(10) 0.0036(8) 0.0037(9) 0.0092(9)
C53 0.0482(11) 0.0475(11) 0.0420(11) 0.0075(9) 0.0043(9) 0.0091(9)
C54 0.0513(12) 0.0489(11) 0.0460(11) 0.0063(9) -0.0063(9) 0.0060(9)
C55 0.0511(13) 0.0736(15) 0.0493(12) 0.0124(11) -0.0024(10) 0.0199(11)
C56 0.0495(12) 0.0564(13) 0.0500(11) 0.0087(10) -0.0036(9) 0.0098(10)
C57 0.0518(13) 0.0560(13) 0.0534(12) 0.0107(10) -0.0038(10) 0.0109(10)
C58 0.0590(14) 0.0622(14) 0.0519(12) 0.0050(10) -0.0071(11) 0.0142(11)
C59 0.0574(14) 0.0650(15) 0.0528(12) 0.0050(11) -0.0081(11) 0.0142(11)
C60 0.0646(15) 0.0679(15) 0.0542(13) 0.0025(11) -0.0103(11) 0.0155(12)
C61 0.0623(15) 0.0714(16) 0.0532(13) 0.0057(11) -0.0071(11) 0.0137(12)
C62 0.0650(15) 0.0746(17) 0.0536(13) 0.0033(11) -0.0083(12) 0.0151(13)
C63 0.0699(16) 0.0723(16) 0.0514(13) 0.0044(11) -0.0069(12) 0.0158(13)
C64 0.0679(16) 0.0726(16) 0.0507(12) 0.0054(11) -0.0057(11) 0.0168(13)
C65 0.0698(16) 0.0700(16) 0.0498(12) 0.0054(11) -0.0046(11) 0.0176(12)
C66 0.0700(16) 0.0634(15) 0.0485(12) 0.0078(10) -0.0025(11) 0.0164(12)
C67 0.0716(16) 0.0725(16) 0.0574(13) 0.0113(12) -0.0042(12) 0.0161(13)
C68 0.095(2) 0.104(2) 0.0595(15) 0.0118(15) -0.0218(15) 0.0185(18)

loop_
_atom_type_symbol
_atom_type_description
_atom_type_scat_dispersion_real
_atom_type_scat_dispersion_imag
_atom_type_scat_source
C C 0.0033 0.0016 'International Tables Vol C Tables 4.2.6.8 and 6.1.1.4'
H H 0.0000 0.0000 'International Tables Vol C Tables 4.2.6.8 and 6.1.1.4'
N N 0.0061 0.0033 'International Tables Vol C Tables 4.2.6.8 and 6.1.1.4'
O O 0.0106 0.0060 'International Tables Vol C Tables 4.2.6.8 and 6.1.1.4'

loop_
_geom_angle_atom_site_label_1
_geom_angle_atom_site_label_2
_geom_angle_atom_site_label_3
_geom_angle
C1 N1 C2 107.81(16)
C1 N1 C4 125.25(17)
C2 N1 C4 126.88(17)
C1 N2 C3 108.72(17)
C19 N3 C20 108.36(17)
C19 N4 C18 107.56(16)
C19 N4 C21 125.51(16)
C18 N4 C21 126.92(17)
C35 N5 C36 107.31(16)
C35 N5 C38 125.60(17)
C36 N5 C38 126.96(18)
C35 N6 C37 108.76(18)
C53 N7 C54 109.08(17)
C53 N8 C52 107.77(16)
C53 N8 C55 128.85(16)
C52 N8 C55 123.38(16)
O1 N9 O3 121.09(16)
O1 N9 O2 120.03(17)
O3 N9 O2 118.85(16)
O4 N10 O5 121.25(16)
O4 N10 O6 119.29(16)
O5 N10 O6 119.44(16)
O7 N11 O8 120.99(16)
O7 N11 O9 120.02(17)
O8 N11 O9 118.97(16)
O10 N12 O11 121.68(18)
O10 N12 O12 118.79(18)
O11 N12 O12 119.50(17)
N2 C1 N1 109.04(17)
C3 C2 N1 107.12(18)
C2 C3 N2 107.31(18)
N1 C4 C5 113.46(18)
C4 C5 C6 111.55(18)
C7 C6 C5 114.18(19)
C6 C7 C8 114.61(19)
C9 C8 C7 113.90(19)
C10 C9 C8 115.16(19)
C9 C10 C11 114.15(18)
C12 C11 C10 114.69(19)
C11 C12 C13 115.10(19)
C14 C13 C12 114.20(19)
C13 C14 C15 115.91(19)
C14 C15 C16 113.7(2)
C17 C16 C15 114.8(2)
C20 C18 N4 107.50(17)
N3 C19 N4 109.45(17)
C18 C20 N3 107.13(17)
N4 C21 C22 113.54(16)
C21 C22 C23 111.20(17)
C22 C23 C24 115.08(18)
C25 C24 C23 113.35(18)
C24 C25 C26 115.08(18)
C25 C26 C27 113.63(18)
C28 C27 C26 115.81(18)
C29 C28 C27 113.60(18)
C28 C29 C30 115.96(19)
C29 C30 C31 113.45(19)
C32 C31 C30 116.2(2)
C31 C32 C33 113.8(2)
C34 C33 C32 115.0(2)
N6 C35 N5 109.45(18)
C37 C36 N5 107.33(18)
C36 C37 N6 107.15(18)
N5 C38 C39 113.82(18)
C38 C39 C40 110.30(18)
C41 C40 C39 114.99(19)
C42 C41 C40 113.49(19)
C41 C42 C43 114.7(2)
C42 C43 C44 114.27(19)
C45 C44 C43 114.86(19)
C44 C45 C46 114.43(19)
C45 C46 C47 114.47(18)
C48 C47 C46 114.55(18)
C47 C48 C49 114.16(17)
C50 C49 C48 114.68(18)
C49 C50 C51 113.4(2)
C54 C52 N8 107.73(17)
N7 C53 N8 108.63(17)
C52 C54 N7 106.79(17)
N8 C55 C56 114.71(17)
C55 C56 C57 110.65(17)
C58 C57 C56 113.99(18)
C57 C58 C59 114.08(18)
C58 C59 C60 114.28(19)
C59 C60 C61 114.39(19)
C62 C61 C60 114.4(2)
C63 C62 C61 114.6(2)
C62 C63 C64 114.4(2)
C65 C64 C63 115.0(2)
C64 C65 C66 114.54(19)
C67 C66 C65 114.95(19)
C66 C67 C68 113.8(2)

loop_
_geom_bond_atom_site_label_1
_geom_bond_atom_site_label_2
_geom_bond_distance
N1 C1 1.321(2)
N1 C2 1.377(2)
N1 C4 1.471(2)
N2 C1 1.309(2)
N2 C3 1.364(2)
N3 C19 1.313(2)
N3 C20 1.369(2)
N4 C19 1.321(2)
N4 C18 1.375(2)
N4 C21 1.466(2)
N5 C35 1.320(2)
N5 C36 1.374(2)
N5 C38 1.473(2)
N6 C35 1.305(2)
N6 C37 1.357(3)
N7 C53 1.314(2)
N7 C54 1.371(2)
N8 C53 1.328(2)
N8 C52 1.377(2)
N8 C55 1.470(2)
N9 O1 1.221(2)
N9 O3 1.2266(19)
N9 O2 1.2520(18)
N10 O4 1.228(2)
N10 O5 1.2326(19)
N10 O6 1.2543(18)
N11 O7 1.222(2)
N11 O8 1.2295(19)
N11 O9 1.2488(19)
N12 O10 1.207(2)
N12 O11 1.226(2)
N12 O12 1.249(2)
C2 C3 1.331(3)
C4 C5 1.498(3)
C5 C6 1.512(3)
C6 C7 1.510(3)
C7 C8 1.513(3)
C8 C9 1.510(3)
C9 C10 1.506(3)
C10 C11 1.516(3)
C11 C12 1.512(3)
C12 C13 1.516(3)
C13 C14 1.505(3)
C14 C15 1.510(3)
C15 C16 1.514(3)
C16 C17 1.499(4)
C18 C20 1.334(3)
C21 C22 1.505(3)
C22 C23 1.509(3)
C23 C24 1.514(3)
C24 C25 1.512(3)
C25 C26 1.513(3)
C26 C27 1.515(3)
C27 C28 1.514(3)
C28 C29 1.507(3)
C29 C30 1.512(3)
C30 C31 1.512(3)
C31 C32 1.504(3)
C32 C33 1.516(3)
C33 C34 1.501(4)
C36 C37 1.334(3)
C38 C39 1.505(3)
C39 C40 1.514(3)
C40 C41 1.512(3)
C41 C42 1.512(3)
C42 C43 1.514(3)
C43 C44 1.514(3)
C44 C45 1.511(3)
C45 C46 1.512(3)
C46 C47 1.512(3)
C47 C48 1.511(3)
C48 C49 1.511(3)
C49 C50 1.509(3)
C50 C51 1.509(3)
C52 C54 1.330(3)
C55 C56 1.497(3)
C56 C57 1.521(3)
C57 C58 1.506(3)
C58 C59 1.507(3)
C59 C60 1.513(3)
C60 C61 1.515(3)
C61 C62 1.513(3)
C62 C63 1.509(3)
C63 C64 1.511(3)
C64 C65 1.509(3)
C65 C66 1.509(3)
C66 C67 1.505(3)
C67 C68 1.509(3)
